data_4309781
loop_
_publ_author_name
'David P. Goldberg'
'Robert C. di Targiani'
'Frances Namuswe'
'Ellen C. Minnihan'
'SeChin Chang'
'Lev N. Zakharov'
'Arnold L. Rheingold'

_publ_section_title
;
Phosphate Triester Hydrolysis Promoted by an N2S(thiolate)Zn Complex:
Mechanistic Implications for the Metal-Dependent Reactivity of Peptide
Deformylase
;
_journal_name_full 'Inorganic Chemistry'
_journal_page_first 7559
_journal_page_last 7569
_journal_paper_doi 10.1021/ic0511571
_journal_volume 44
_journal_year 2005
_chemical_formula_sum 'C25 H42 Br2 N4 Ni2 O S2'
_chemical_formula_weight 755.99
_chemical_name_systematic
; 
 ? 
;
_space_group_IT_number 13
_symmetry_cell_setting monoclinic
_symmetry_space_group_name_Hall '-P 2yac'
_symmetry_space_group_name_H-M 'P 1 2/n 1'
_atom_sites_solution_hydrogens geom
_atom_sites_solution_primary direct
_atom_sites_solution_secondary difmap
_audit_creation_method SHELXL-97
_cell_angle_alpha 90.00
_cell_angle_beta 102.352(3)
_cell_angle_gamma 90.00
_cell_formula_units_Z 2
_cell_length_a 11.2082(17)
_cell_length_b 6.2933(9)
_cell_length_c 21.808(3)
_cell_measurement_temperature 173(2)
_cell_volume 1502.7(4)
_computing_cell_refinement 'Bruker SMART'
_computing_data_collection 'Bruker SMART'
_computing_data_reduction 'Bruker SHELXTL'
_computing_molecular_graphics 'Bruker SHELXTL'
_computing_publication_material 'Bruker SHELXTL'
_computing_structure_refinement 'SHELXL-97 (Sheldrick, 1997)'
_computing_structure_solution 'SHELXS-97 (Sheldrick, 1990)'
_diffrn_ambient_temperature 173(2)
_diffrn_measured_fraction_theta_full 0.928
_diffrn_measured_fraction_theta_max 0.928
_diffrn_measurement_device_type 'CCD area detector'
_diffrn_measurement_method 'phi and omega scans'
_diffrn_radiation_monochromator graphite
_diffrn_radiation_source 'fine-focus sealed tube'
_diffrn_radiation_type MoK\a
_diffrn_radiation_wavelength 0.71073
_diffrn_reflns_av_R_equivalents 0.0356
_diffrn_reflns_av_sigmaI/netI 0.0342
_diffrn_reflns_limit_h_max 12
_diffrn_reflns_limit_h_min -14
_diffrn_reflns_limit_k_max 7
_diffrn_reflns_limit_k_min -8
_diffrn_reflns_limit_l_max 24
_diffrn_reflns_limit_l_min -26
_diffrn_reflns_number 6321
_diffrn_reflns_theta_full 27.00
_diffrn_reflns_theta_max 27.00
_diffrn_reflns_theta_min 1.90
_exptl_absorpt_coefficient_mu 4.077
_exptl_absorpt_correction_T_max 0.6860
_exptl_absorpt_correction_T_min 0.3743
_exptl_absorpt_correction_type 'Empirical from SADABS'
_exptl_crystal_colour Red
_exptl_crystal_density_diffrn 1.671
_exptl_crystal_density_method 'not measured'
_exptl_crystal_description Block
_exptl_crystal_F_000 772
_exptl_crystal_size_max 0.30
_exptl_crystal_size_mid 0.30
_exptl_crystal_size_min 0.10
_refine_diff_density_max 0.738
_refine_diff_density_min -0.736
_refine_diff_density_rms 0.127
_refine_ls_extinction_method none
_refine_ls_goodness_of_fit_ref 0.976
_refine_ls_hydrogen_treatment mixed
_refine_ls_matrix_type full
_refine_ls_number_parameters 154
_refine_ls_number_reflns 3040
_refine_ls_number_restraints 0
_refine_ls_restrained_S_all 0.976
_refine_ls_R_factor_all 0.0527
_refine_ls_R_factor_gt 0.0441
_refine_ls_shift/su_max 0.001
_refine_ls_shift/su_mean 0.000
_refine_ls_structure_factor_coef Fsqd
_refine_ls_weighting_details 'calc w=1/[\s^2^(Fo^2^)+(0.1000P)^2^+0.0000P] where P=(Fo^2^+2Fc^2^)/3'
_refine_ls_weighting_scheme calc
_refine_ls_wR_factor_gt 0.1194
_refine_ls_wR_factor_ref 0.1280
_reflns_number_gt 2618
_reflns_number_total 3040
_reflns_threshold_expression >2sigma(I)
_cod_data_source_file ic0511571si20050711_065818.cif
_cod_data_source_block gold02
_cod_depositor_comments
;
The following automatic conversions were performed:
'_symmetry_cell_setting' value 'Monoclinic' changed to 'monoclinic'
according to '/home/saulius/struct/CIF-dictionaries/cif_core.dic'
dictionary named 'cif_core.dic' version 2.4.1 from 2010-06-29.

Automatic conversion script
Id: cif_fix_enum 1527 2010-12-29 10:47:43Z saulius 
;
_cod_database_code 4309781

loop_
_symmetry_equiv_pos_as_xyz
'x, y, z'
'-x+1/2, y, -z+1/2'
'-x, -y, -z'
'x-1/2, -y, z-1/2'

loop_
_atom_site_label
_atom_site_type_symbol
_atom_site_fract_x
_atom_site_fract_y
_atom_site_fract_z
_atom_site_U_iso_or_equiv
_atom_site_adp_type
_atom_site_occupancy
_atom_site_symmetry_multiplicity
_atom_site_calc_flag
_atom_site_refinement_flags
_atom_site_disorder_assembly
_atom_site_disorder_group
Ni1 Ni 0.76614(4) 0.43190(7) 0.68198(2) 0.01853(16) Uani 1 1 d . . .
Br1 Br 0.69314(4) 0.00256(6) 0.43439(2) 0.03238(17) Uani 1 1 d . . .
S1 S 0.62184(8) 0.33172(13) 0.72764(4) 0.0195(2) Uani 1 1 d . . .
N1 N 0.8961(3) 0.4991(5) 0.64044(16) 0.0251(7) Uani 1 1 d . . .
N2 N 0.6414(3) 0.5199(5) 0.60742(15) 0.0211(7) Uani 1 1 d . . .
C1 C 0.9855(4) 0.3563(7) 0.63738(18) 0.0273(8) Uani 1 1 d . . .
H1A H 0.9874 0.2260 0.6596 0.033 Uiso 1 1 calc R . .
C2 C 1.0738(4) 0.3938(8) 0.6031(2) 0.0385(11) Uani 1 1 d . . .
H2A H 1.1341 0.2897 0.6009 0.046 Uiso 1 1 calc R . .
C3 C 1.0727(4) 0.5887(9) 0.5718(2) 0.0425(12) Uani 1 1 d . . .
H3A H 1.1342 0.6208 0.5492 0.051 Uiso 1 1 calc R . .
C4 C 0.9812(4) 0.7330(8) 0.5742(2) 0.0365(10) Uani 1 1 d . . .
H4A H 0.9783 0.8644 0.5524 0.044 Uiso 1 1 calc R . .
C5 C 0.8930(4) 0.6858(6) 0.60857(18) 0.0280(9) Uani 1 1 d . . .
C6 C 0.7905(4) 0.8334(6) 0.6138(2) 0.0303(9) Uani 1 1 d . . .
H6A H 0.8010 0.9676 0.5918 0.036 Uiso 1 1 calc R . .
H6B H 0.7964 0.8676 0.6586 0.036 Uiso 1 1 calc R . .
C7 C 0.6626(4) 0.7455(6) 0.58660(19) 0.0277(8) Uani 1 1 d . . .
H7A H 0.6016 0.8406 0.5991 0.033 Uiso 1 1 calc R . .
H7B H 0.6486 0.7483 0.5402 0.033 Uiso 1 1 calc R . .
C8 C 0.6514(4) 0.3694(7) 0.55550(18) 0.0309(9) Uani 1 1 d . . .
H8A H 0.5910 0.4075 0.5176 0.046 Uiso 1 1 calc R . .
H8B H 0.6361 0.2241 0.5680 0.046 Uiso 1 1 calc R . .
H8C H 0.7336 0.3781 0.5470 0.046 Uiso 1 1 calc R . .
C9 C 0.5131(3) 0.5023(6) 0.61956(18) 0.0224(8) Uani 1 1 d . . .
H9A H 0.4796 0.3605 0.6058 0.027 Uiso 1 1 calc R . .
H9B H 0.4604 0.6101 0.5939 0.027 Uiso 1 1 calc R . .
C10 C 0.5080(3) 0.5336(6) 0.68841(18) 0.0217(8) Uani 1 1 d . . .
C11 C 0.5412(4) 0.7580(6) 0.71270(18) 0.0248(8) Uani 1 1 d . . .
H11A H 0.4795 0.8582 0.6910 0.037 Uiso 1 1 calc R . .
H11B H 0.6212 0.7967 0.7048 0.037 Uiso 1 1 calc R . .
H11C H 0.5441 0.7632 0.7579 0.037 Uiso 1 1 calc R . .
C12 C 0.3801(4) 0.4724(7) 0.6969(2) 0.0321(10) Uani 1 1 d . . .
H12A H 0.3208 0.5784 0.6763 0.048 Uiso 1 1 calc R . .
H12B H 0.3797 0.4672 0.7418 0.048 Uiso 1 1 calc R . .
H12C H 0.3580 0.3326 0.6781 0.048 Uiso 1 1 calc R . .

loop_
_atom_site_aniso_label
_atom_site_aniso_U_11
_atom_site_aniso_U_22
_atom_site_aniso_U_33
_atom_site_aniso_U_23
_atom_site_aniso_U_13
_atom_site_aniso_U_12
Ni1 0.0139(3) 0.0222(3) 0.0185(3) 0.00046(16) 0.00145(19) 0.00232(17)
Br1 0.0311(3) 0.0310(3) 0.0351(3) -0.00082(15) 0.0072(2) 0.00402(16)
S1 0.0156(4) 0.0208(4) 0.0206(5) -0.0007(3) 0.0005(3) -0.0014(3)
N1 0.0209(17) 0.0325(18) 0.0219(18) -0.0016(12) 0.0042(14) 0.0031(13)
N2 0.0183(16) 0.0271(15) 0.0176(16) 0.0006(11) 0.0031(13) 0.0041(12)
C1 0.0167(19) 0.036(2) 0.028(2) -0.0052(16) 0.0004(15) 0.0042(16)
C2 0.019(2) 0.058(3) 0.038(3) -0.010(2) 0.0066(19) 0.003(2)
C3 0.024(2) 0.074(4) 0.032(3) -0.001(2) 0.014(2) -0.008(2)
C4 0.023(2) 0.049(2) 0.039(3) 0.009(2) 0.0095(18) -0.0086(19)
C5 0.022(2) 0.034(2) 0.027(2) 0.0024(15) 0.0035(16) -0.0057(16)
C6 0.027(2) 0.030(2) 0.033(2) 0.0069(16) 0.0045(17) 0.0017(16)
C7 0.025(2) 0.0296(19) 0.029(2) 0.0101(15) 0.0065(16) 0.0079(16)
C8 0.028(2) 0.041(2) 0.020(2) -0.0066(16) -0.0034(16) 0.0137(18)
C9 0.0133(18) 0.0277(19) 0.023(2) 0.0012(13) -0.0026(16) 0.0026(13)
C10 0.0159(18) 0.0236(17) 0.024(2) -0.0002(13) -0.0001(15) -0.0008(14)
C11 0.024(2) 0.0247(18) 0.0248(19) -0.0021(14) 0.0042(16) 0.0009(15)
C12 0.016(2) 0.042(2) 0.036(2) 0.0009(17) 0.0009(18) -0.0005(17)

loop_
_atom_type_symbol
_atom_type_description
_atom_type_scat_dispersion_real
_atom_type_scat_dispersion_imag
_atom_type_scat_source
C C 0.0033 0.0016 'International Tables Vol C Tables 4.2.6.8 and 6.1.1.4'
H H 0.0000 0.0000 'International Tables Vol C Tables 4.2.6.8 and 6.1.1.4'
N N 0.0061 0.0033 'International Tables Vol C Tables 4.2.6.8 and 6.1.1.4'
S S 0.1246 0.1234 'International Tables Vol C Tables 4.2.6.8 and 6.1.1.4'
Ni Ni 0.3393 1.1124 'International Tables Vol C Tables 4.2.6.8 and 6.1.1.4'
Br Br -0.2901 2.4595 'International Tables Vol C Tables 4.2.6.8 and 6.1.1.4'
O O 0.0106 0.0060 'International Tables Vol C Tables 4.2.6.8 and 6.1.1.4'

loop_
_geom_angle_atom_site_label_1
_geom_angle_atom_site_label_2
_geom_angle_atom_site_label_3
_geom_angle
_geom_angle_site_symmetry_1
_geom_angle_site_symmetry_3
_geom_angle_publ_flag
N1 Ni1 N2 91.41(14) . . ?
N1 Ni1 S1 175.80(10) . . ?
N2 Ni1 S1 89.62(10) . . ?
N1 Ni1 S1 98.12(10) . 2_656 ?
N2 Ni1 S1 170.34(11) . 2_656 ?
S1 Ni1 S1 80.98(4) . 2_656 ?
C10 S1 Ni1 95.47(13) . . ?
C10 S1 Ni1 114.78(12) . 2_656 ?
Ni1 S1 Ni1 89.38(4) . 2_656 ?
C1 N1 C5 119.0(4) . . ?
C1 N1 Ni1 121.3(3) . . ?
C5 N1 Ni1 119.5(3) . . ?
C8 N2 C9 108.2(3) . . ?
C8 N2 C7 108.8(3) . . ?
C9 N2 C7 109.4(3) . . ?
C8 N2 Ni1 106.8(2) . . ?
C9 N2 Ni1 111.4(2) . . ?
C7 N2 Ni1 112.1(2) . . ?
N1 C1 C2 122.3(4) . . ?
C1 C2 C3 118.7(4) . . ?
C4 C3 C2 119.1(4) . . ?
C3 C4 C5 119.9(4) . . ?
N1 C5 C4 121.0(4) . . ?
N1 C5 C6 115.6(4) . . ?
C4 C5 C6 123.4(4) . . ?
C5 C6 C7 114.5(3) . . ?
N2 C7 C6 114.4(3) . . ?
N2 C9 C10 113.4(3) . . ?
C11 C10 C9 113.8(3) . . ?
C11 C10 C12 110.8(3) . . ?
C9 C10 C12 108.6(3) . . ?
C11 C10 S1 112.2(2) . . ?
C9 C10 S1 101.3(2) . . ?
C12 C10 S1 109.7(3) . . ?

loop_
_geom_bond_atom_site_label_1
_geom_bond_atom_site_label_2
_geom_bond_distance
_geom_bond_site_symmetry_2
_geom_bond_publ_flag
Ni1 N1 1.920(4) . ?
Ni1 N2 1.983(3) . ?
Ni1 S1 2.1665(11) . ?
Ni1 S1 2.1908(10) 2_656 ?
S1 C10 1.873(4) . ?
S1 Ni1 2.1908(9) 2_656 ?
N1 C1 1.358(5) . ?
N1 C5 1.362(5) . ?
N2 C8 1.499(5) . ?
N2 C9 1.521(5) . ?
N2 C7 1.525(5) . ?
C1 C2 1.381(7) . ?
C2 C3 1.403(7) . ?
C3 C4 1.379(7) . ?
C4 C5 1.395(6) . ?
C5 C6 1.500(6) . ?
C6 C7 1.532(6) . ?
C9 C10 1.528(6) . ?
C10 C11 1.526(5) . ?
C10 C12 1.533(6) . ?
